data_2003510
loop_
_publ_author_name
'Chen, M.-Q.'
'Liu, J.'
'Mao, Z.-W.'
'Hang, Q.-W.'
'Tang, W.-X.'

_publ_section_title
;
 Bis(diethylenetriamine-<i>N</i>'-acetato)-di-\m-hydroxo-dicobalt(III)
 Perchlorate
;
_journal_issue 6
_journal_name_full 'Acta Crystallographica Section C'
_journal_page_first 1080
_journal_page_last 1082
_journal_paper_doi 10.1107/S0108270194013387
_journal_volume 51
_journal_year 1995
_chemical_formula_sum 'C12 H30 Cl2 Co2 N6 O14'
_chemical_formula_weight 671.18
_space_group_IT_number 130
_symmetry_cell_setting tetragonal
_symmetry_space_group_name_Hall '-P 4a 2ac'
_symmetry_space_group_name_H-M 'P 4/n c c :2'
_atom_type_scat_source IntTabIV
_cell_angle_alpha 90
_cell_angle_beta 90
_cell_angle_gamma 90
_cell_formula_units_Z 8
_cell_length_a 14.203(6)
_cell_length_b 14.203(6)
_cell_length_c 22.447(4)
_cell_measurement_reflns_used 25
_cell_measurement_temperature 293(2)
_cell_measurement_theta_max 16.0
_cell_measurement_theta_min 14.5
_cell_volume 4528(3)
_diffrn_measurement_device 'Enraf-Nonius CAD-4'
_diffrn_measurement_method \w/2\q
_diffrn_radiation_type MoK\a
_diffrn_radiation_wavelength 0.70930
_diffrn_reflns_av_R_equivalents 0.027
_diffrn_reflns_limit_h_max 16
_diffrn_reflns_limit_h_min 0
_diffrn_reflns_limit_k_max 16
_diffrn_reflns_limit_k_min -16
_diffrn_reflns_limit_l_max 26
_diffrn_reflns_limit_l_min 0
_diffrn_reflns_number 6790
_diffrn_reflns_theta_max 50.0
_diffrn_standards_decay_% 0.1
_diffrn_standards_interval_time 33.33
_diffrn_standards_number 3
_exptl_absorpt_coefficient_mu 1.783
_exptl_absorpt_correction_T_max 0.9993
_exptl_absorpt_correction_T_min 0.8045
_exptl_absorpt_correction_type
;
empirical (North, Phillips & Mathews, 1968)
;
_exptl_crystal_colour brown
_exptl_crystal_density_diffrn 1.968
_exptl_crystal_description rectangular
_exptl_crystal_size_max 0.40
_exptl_crystal_size_mid 0.25
_exptl_crystal_size_min 0.15
_refine_diff_density_max 0.97(11)
_refine_diff_density_min 0.00(11)
_refine_ls_extinction_coef 1.8819E-8
_refine_ls_extinction_method
;
|F~c~|(1 + gI~c~)^-1^ (Zachariasen, 1963)
;
_refine_ls_goodness_of_fit_obs 4.149
_refine_ls_hydrogen_treatment refxyz
_refine_ls_number_parameters 160
_refine_ls_number_reflns 1550
_refine_ls_R_factor_obs 0.051
_refine_ls_shift/esd_max 0.02
_refine_ls_structure_factor_coef F
_refine_ls_weighting_scheme unit
_refine_ls_wR_factor_obs 0.047
_reflns_number_observed 1550
_reflns_number_total 2363
_reflns_observed_criterion I>3\s(I)
_cod_data_source_file ab1161.cif
_cod_data_source_block ab1161a
_cod_original_cell_volume 4528.18
_cod_original_sg_symbol_H-M 'P 4/n c c'
_cod_database_code 2003510

loop_
_symmetry_equiv_pos_as_xyz
x,y,z
1/2+x,1/2+y,-z
1/2+y,-x,-z
-y,1/2+x,-z
x,1/2-y,1/2+z
1/2-x,y,1/2+z
1/2-y,1/2-x,1/2+z
y,x,1/2+z
-x,-y,-z
1/2-x,1/2-y,z
1/2-y,x,z
y,1/2-x,z
-x,1/2+y,1/2-z
1/2+x,-y,1/2-z
1/2+y,1/2+x,1/2-z
-y,-x,1/2-z

loop_
_atom_site_label
_atom_site_fract_x
_atom_site_fract_y
_atom_site_fract_z
_atom_site_B_iso_or_equiv
Co .50611(5) .46292(5) .55916(3) 1.45(1)
Cl1 .3693(1) .631 .750 2.68(3)
Cl2 .750 .750 .2536(2) 3.39(4)
Cl3 .750 .750 .4907(2) 2.99(2)
O1 .2837(7) .6192(7) .7769(4) 10.3(3)
O2a .400(1) .546(1) .7261(7) 6.9(3)
O2b .416(1) .644(1) .8042(7) 7.5(4)
O3a .6500(8) .7686(9) .2392(5) 5.5(3)
O3b .681(2) 0.707(2) .224(1) 5.7(6)
O4 .750 .750 .3160(6) 5.7(3)
O5 .833(1) .750(1) .4558(6) 7.4(3)
O6 .758(3) .671(1) .5288(8) 13.2(7)
O7 .5874(3) .5124(3) .4995(2) 1.78(7)
O8 .5249(3) .3355(3) .5320(2) 1.89(8)
O9 .6152(3) .2099(3) .5489(2) 2.74(9)
N1 .4156(4) .4147(4) .6161(2) 2.5(1)
N4 .6032(3) .4356(3) .6171(2) 1.67(7)
N5 .5076(4) .5911(3) .5895(2) 2.06(9)
C2 .4661(5) .3572(5) .6616(3) 2.9(1)
C3 .5562(5) .4088(5) .6752(3) 2.6(1)
C6 .5888(5) .6053(4) .6307(3) 2.7(1)
C7 .6577(4) .5238(4) .6240(3) 2.2(1)
C10 .5960(4) .2934(4) .5558(3) 1.9(1)
C11 .6595(4) .3548(4) .5937(3) 2.1(1)
H11 .371 .376 .596 3.2
H12 .384 .466 .635 3.2
H21 .479 .296 .647 3.9
H22 .429 .353 .697 3.9
H31 .543 .464 .698 3.2
H32 .597 .369 .697 3.2
H51 .451 .603 .610 2.7
H52 .518 .634 .557 2.7
H61 .567 .608 .671 3.4
H62 .620 .663 .621 3.4
H71 .696 .534 .590 2.8
H72 .696 .520 .658 2.8
H111 .684 .319 .626 2.7
H112 .710 .378 .570 2.7
H7 .619 .475 .491 4.0

loop_
_geom_angle_atom_site_label_1
_geom_angle_atom_site_label_2
_geom_angle_atom_site_label_3
_geom_angle_site_symmetry_1
_geom_angle_site_symmetry_3
_geom_angle
_geom_angle_publ_flag
O7 Co O7 . 9_666 82.48(8) yes
O7 Co N1 . . 175.8(2) yes
O7 Co N5 . . 83.90(10) yes
O7 Co N1 9_666 . 93.4(2) yes
O7 Co N5 9_666 . 94.45(9) yes
O8 Co N4 . . 85.70(10) yes
N1 Co N4 . . 87.7(2) yes
N4 Co N5 . . 86.80(10) yes
Co O8 C10 . . 114.4(2) yes
Co N4 C3 . . 108.4(2) yes
Co N4 C11 . . 107.5(2) yes
C3 N4 C11 . . 110.2(2) yes
Co N5 C6 . . 110.7(2) yes
N4 C3 C2 . . 108.8(2) yes
O8 C10 O9 . . 124.7(3) yes
O9 C10 C11 . . 119.6(3) yes
N5 C6 C7 . . 109.5(2) yes
O7 Co O8 . . 92.32(9) yes
O7 Co N4 . . 96.58(9) yes
O7 Co O8 9_666 . 92.91(8) yes
O7 Co N4 9_666 . 178.30(10) yes
O8 Co N1 . . 88.2(2) yes
O8 Co N5 . . 171.20(10) yes
N1 Co N5 . . 96.20(10) yes
Co O7 Co . . 97.57(8) yes
Co N1 C2 . . 109.1(3) yes
Co N4 C7 . . 105.9(2) yes
C3 N4 C7 . . 110.6(2) yes
C7 N4 C11 . . 114.0(2) yes
N1 C2 C3 . . 106.3(3) yes
N4 C7 C6 . . 108.5(2) yes
O8 C10 C11 . . 115.6(2) yes
N4 C11 C10 . . 108.7(2) yes
O1 Cl1 O1 . . 114.0(4) no
O1 Cl1 O2a . . 110.5(4) no
O1 Cl1 O2a . . 124.2(3) no
O1 Cl1 O2b . . 93.1(4) no
O1 Cl1 O2b . . 102.0(4) no
O1 Cl1 O2a . . 124.2(3) no
O1 Cl1 O2a . . 110.5(4) no
O1 Cl1 O2b . . 102.1(4) no
O1 Cl1 O2b . . 93.1(4) no
O2a Cl1 O2a . . 66.3(7) no
O5 Cl3 O6 . . 113.6(8) no
O5 Cl3 O6 . . 105.6(8) no
O5 Cl3 O6 . . 174.2(8) no
O5 Cl3 O6 . . 71.0(4) no
O5 Cl3 O5 . . 112.9(6) no
O5 Cl3 O6 . . 174.2(8) no
O5 Cl3 O6 . . 71.0(4) no
O5 Cl3 O6 . . 105.6(8) no
O5 Cl3 O6 . . 113.6(8) no
O5 Cl3 O6 . . 71.0(4) no
O5 Cl3 O6 . . 174.2(8) no
O5 Cl3 P6 . . 113.6(8) no
O5 Cl3 O6 . . 105.6(8) no
O6 Cl3 O6 . . 105.7(8) no
O6 Cl3 O6 . . 68.6(4) no
O6 Cl3 O6 . . 68.6(4) no
O6 Cl3 O6 . . 68.6(4) no
O6 Cl3 O6 . . 68.6(4) no
O6 Cl3 O6 . . 105.7(8) no
Cl1 O2a O2a . . 56.9(4) no
Cl1 O2a O2b . . 67.5(6) no
O2a O2a O2b . . 119.0(7) no
O2a Cl1 O2a . . 107.6(5) no
O2a Cl1 O2b . . 45.4(4) no
O2a Cl1 O2b . . 45.4(4) no
O2a Cl1 O2b . . 107.6(5) no
O2b Cl1 O2b . . 152.4(8) no
O3a Cl2 O3a . . 154.8(5) no
O3a Cl2 O3a . . 87.3(2) no
O3a Cl2 O3a . . 87.3(2) no
O3a Cl2 O3b . . 42.8(6) no
O3a Cl2 O3b . . 120.9(6) no
O3a Cl2 O3b . . 117.4(6) no
O3a Cl2 O3b . . 47.2(6) no
O3a Cl2 O4 . . 102.6(3) no
O3a Cl2 O3a . . 87.3(2) no
O3a Cl2 O3a . . 87.3(2) no
O3a Cl2 O3b . . 120.9(6) no
O3a Cl2 O3b . . 42.8(6) no
O3a Cl2 O3b . . 47.2(6) no
O3a Cl2 O3b . . 117.4(6) no
O3a Cl2 O4 . . 102.6(3) no
O3a Cl2 O3a . . 154.8(5) no
Cl2 O3b O3b . . 47.2(6) no
O3a Cl2 O3b . . 117.4(6) no
O3a Cl2 O2b . . 42.8(6) no
O3a Cl2 O3b . . 120.9(6) no
Cl1 O2b O2a . . 67.1(6) no
Cl2 O3a O3b . . 60.8(9) no
Cl2 O3a O3b . . 59.4(8) no
O3b O3a O3b . . 97(2) no
Cl2 O3b O3a . . 76.0(10) no
Cl2 O3b O3a . . 73.4(9) no
Cl2 O3b O3b . . 52.3(2) no
Cl2 O3b O3b . . 52.3(2) no
O3a O3b O3a . . 141(2) no
O3a O3b O3b . . 127.0(10) no
O3a O3b O3b . . 44(2) no
O3a O3b O3b . . 39.0(10) no
O3a O3b O3b . . 123.7(9) no
O3b O3b O3b . . 90.001(3) no
Cl3 O5 O5 . . 53.90(10) no
Cl3 O5 O5 . . 53.90(10) no
Cl3 O5 O6 . . 54.5(5) no
O5 O5 O5 . . 90.0001(9) no
O5 O5 O6 . . 85.8(6) no
O5 O5 O6 . . 91.3(6) no
Cl3 O6 O5 . . 54.6(4) no
Cl3 O6 O6 . . 55.7(3) no
O3a Cl2 O4 . . 102.8(3) no
O3a Cl2 O3b . . 117.4(6) no
O3a Cl2 O3b . . 47.2(6) no
O3a Cl2 O3b . . 120.9(6) no
O3a Cl2 O3b . . 42.8(6) no
O3a Cl2 O4 . . 102.6(3) no
O3b Cl2 03' . . 120(2) no
O3b Cl2 O3b . . 75.5(5) no
O3b Cl2 O3b . . 75.5(5) no
O3b Cl2 O4' . . 120.1(5) no
O3b Cl2 O3b . . 75.5(5) no
O3b Cl2 O3b . . 75.5(5) no
O3b Cl2 O4 . . 120.1(5) no
O3b Cl2 O3b . . 120(2) no
O3b Cl2 O4 . . 120.1(5) no
O3b Cl2 O4 . . 120.1(5) no
O5 Cl3 O5 . . 112.9(6) no
O5 Cl3 O5 . . 72.3(3) no
O5 Cl3 O5 . . 72.3(3) no
O5 Cl3 O6 . . 105.6(8) no
O5 Cl3 O6 . . 113.6(8) no
O5 Cl3 O6 . . 71.0(4) no
O5 Cl3 O6 . . 174.2(8) no
O5 Cl3 O5 . . 72.3(3) no
O5 Cl3 O5 . . 72.3(3) no
Cl3 O6 O6 . . 55.7(3) no
O5 O6 O6 . . 94.1(6) no
O5 O6 O6 . . 88.3(7) no
O6 O6 O6 . . 90.001(2) no

loop_
_geom_bond_atom_site_label_1
_geom_bond_atom_site_label_2
_geom_bond_site_symmetry_2
_geom_bond_distance
_geom_bond_publ_flag
Co O7 . 1.902(3) yes
Co N1 . 1.939(2) yes
O8 C10 . 1.289(4) yes
C2 C3 . 1.507(5) yes
N4 C11 . 1.494(4) yes
Co O7 9_666 1.904(2) yes
Co N4 . 1.934(2) yes
O9 C10 . 1.228(3) yes
N4 C3 . 1.514(4) yes
N5 C6 . 1.4910(10) yes
Co O8 . 1.929(2) yes
Co N5 . 1.944(2) yes
N1 C2 . 1.491(4) yes
N4 C7 . 1.482(4) yes
C6 C7 . 1.523(4) yes
Cl1 O1 . 1.368(5) no
Cl1 O1 . 1.367(5) no
Cl1 O2a . 1.393(8) no
Cl1 O2a . 1.392(7) no
Cl1 O2b . 1.397(8) no
Cl1 O2b . 1.397(8) no
Cl2 O3a . 1.481(7) no
Cl2 O3a . 1.481(7) no
Cl2 O3a . 1.481(7) no
Cl2 O3a . 1.481(7) no
Cl2 O3b . 1.340(10) no
Cl2 O3b . 1.340(10) no
Cl2 O3b . 1.340(10) no
Cl2 O3b . 1.340(10) no
Cl2 O4 . 1.399(7) no
Cl2 O4 . 1.399(7) no
Cl2 O4 . 1.399(7) no
Cl2 O4 . 1.399(7) no
Cl3 O5 . 1.417(7) no
Cl3 O5 . 1.417(7) no
Cl3 O5 . 1.417(7) no
Cl3 O5 . 1.417(7) no
Cl3 O6 . 1.41(2) no
Cl3 O6 . 1.41(2) no
Cl3 O6 . 1.41(2) no
Cl3 O6 . 1.41(2) no
O2a O2a . 1.520(10) no
O2a O2b . 1.076(9) no
O3a O3b . 1.040(10) no
O3a O3b . 1.130(10) no
O3b O3b . 1.63(2) no
O3b O3b . 1.63(2) no
O5 O5 . 1.68(2) no
O5 O5 . 1.68(2) no
O5 O6 . 1.640(10) no
O6 O6 . 1.590(10) no
O6 O6 . 1.590(10) no
O8 C10 . 1.289(4) no
N1 C2 . 1.491(4) no
N4 C3 . 1.514(4) no
N4 C7 . 1.482(4) no
N4 C11 . 1.494(4) no
N5 C6 . 1.491(4) no
C2 C3 . 1.507(5) no
C6 C7 . 1.523(4) no
C10 C11 . 1.516(5) no
O9 C10 . 1.228(3) no
N1 H11 . 0.950(3) no
N1 H12 . 0.951(3) no
N5 H51 . 0.951(3) no
N5 H52 . 0.951(3) no
C2 H21 . 0.950(4) no
C2 H22 . 0.951(3) no
C3 H31 . 0.950(3) no
C3 H32 . 0.951(3) no
C6 H61 . 0.950(3) no
C6 H62 . 0.950(3) no
C7 H71 . 0.951(3) no
C7 H72 . 0.950(4) no
C10 C11 . 1.516(5) no
C11 H111 . 0.950(3) no
C11 H112 . 0.951(3) no
